data_7127364
loop_
_publ_author_name
'Silvestri, A. P.'
'Oakdale, J. S.'

_publ_section_title
;
 Intermolecular cyclotrimerization of haloketoalkynes and internal
 alkynes: facile access to arenes and phthalides.
;
_journal_issue 87
_journal_name_full 'Chemical communications (Cambridge, England)'
_journal_page_first 13417
_journal_page_last 13420
_journal_paper_doi 10.1039/d0cc05706a
_journal_volume 56
_journal_year 2020
_chemical_formula_moiety 'C24 H22 Br2 N2 O2'
_chemical_formula_sum 'C24 H22 Br2 N2 O2'
_chemical_formula_weight 530.25
_space_group_crystal_system monoclinic
_space_group_IT_number 14
_space_group_name_Hall '-P 2yn'
_space_group_name_H-M_alt 'P 1 21/n 1'
_atom_sites_solution_hydrogens geom
_atom_sites_solution_primary direct
_audit_creation_date 2015-07-14
_audit_creation_method
;
Olex2 1.2-beta
(compiled 2015.01.26 svn.r3150 for OlexSys, GUI svn.r4998)
;
_audit_update_record
;
2020-08-21 deposited with the CCDC.	2020-10-05 downloaded from the CCDC.
;
_cell_angle_alpha 90
_cell_angle_beta 98.929(4)
_cell_angle_gamma 90
_cell_formula_units_Z 4
_cell_length_a 6.0728(8)
_cell_length_b 24.305(2)
_cell_length_c 15.0006(14)
_cell_measurement_reflns_used 7073
_cell_measurement_temperature 100
_cell_measurement_theta_max 25.029
_cell_measurement_theta_min 2.163
_cell_volume 2187.2(4)
_computing_cell_refinement 'SAINT v8.34A (Bruker, 2013)'
_computing_data_collection 'APEX2 v2013.6-2 (Bruker, 2013)'
_computing_data_reduction 'SAINT v8.34A (Bruker, 2013)'
_computing_molecular_graphics 'Olex2 (Dolomanov et al., 2009)'
_computing_publication_material 'Olex2 (Dolomanov et al., 2009)'
_computing_structure_refinement 'ShelXL (Sheldrick, 2008)'
_computing_structure_solution 'ShelXT (Sheldrick, 2008)'
_diffrn_ambient_temperature 100.0
_diffrn_detector 'Bruker APEX-II CCD'
_diffrn_detector_area_resol_mean 7.9
_diffrn_detector_type 'CCD Area Detector'
_diffrn_measured_fraction_theta_full 0.999
_diffrn_measured_fraction_theta_max 0.998
_diffrn_measurement_device 'Kappa Four-Circle Diffractometer'
_diffrn_measurement_device_type 'Bruker APEX II Ultra'
_diffrn_measurement_method '\f and \w scans'
_diffrn_radiation_monochromator 'Double Bounce Multilayer Mirrors'
_diffrn_radiation_probe x-ray
_diffrn_radiation_type MoK\a
_diffrn_radiation_wavelength 0.71073
_diffrn_reflns_av_R_equivalents 0.0393
_diffrn_reflns_av_unetI/netI 0.0619
_diffrn_reflns_Laue_measured_fraction_full 0.999
_diffrn_reflns_Laue_measured_fraction_max 0.998
_diffrn_reflns_limit_h_max 7
_diffrn_reflns_limit_h_min -7
_diffrn_reflns_limit_k_max 23
_diffrn_reflns_limit_k_min -29
_diffrn_reflns_limit_l_max 18
_diffrn_reflns_limit_l_min -15
_diffrn_reflns_number 9162
_diffrn_reflns_point_group_measured_fraction_full 0.999
_diffrn_reflns_point_group_measured_fraction_max 0.998
_diffrn_reflns_theta_full 25.242
_diffrn_reflns_theta_max 25.390
_diffrn_reflns_theta_min 2.167
_diffrn_source 'Micro Focus Rotating Anode'
_diffrn_source_type 'Bruker TXS'
_diffrn_standards_number 0
_exptl_absorpt_coefficient_mu 3.730
_exptl_absorpt_correction_T_max 0.0570
_exptl_absorpt_correction_T_min 0.0297
_exptl_absorpt_correction_type multi-scan
_exptl_absorpt_process_details
;
SADABS-2014/4 (Bruker,2014/4) was used for absorption correction.
wR2(int) was 0.1024 before and 0.0311 after correction.
The Ratio of minimum to maximum transmission is 0.5211.
The \l/2 correction factor is 0.00150.
;
_exptl_crystal_colour colourless
_exptl_crystal_colour_primary colourless
_exptl_crystal_density_diffrn 1.610
_exptl_crystal_description needle
_exptl_crystal_F_000 1064
_exptl_crystal_size_max 0.24
_exptl_crystal_size_mid 0.1
_exptl_crystal_size_min 0.07
_refine_diff_density_max 0.616
_refine_diff_density_min -0.380
_refine_diff_density_rms 0.087
_refine_ls_extinction_method none
_refine_ls_goodness_of_fit_ref 1.013
_refine_ls_hydrogen_treatment constr
_refine_ls_matrix_type full
_refine_ls_number_parameters 275
_refine_ls_number_reflns 4022
_refine_ls_number_restraints 0
_refine_ls_restrained_S_all 1.013
_refine_ls_R_factor_all 0.0496
_refine_ls_R_factor_gt 0.0346
_refine_ls_shift/su_max 0.001
_refine_ls_shift/su_mean 0.000
_refine_ls_structure_factor_coef Fsqd
_refine_ls_weighting_details 'w=1/[\s^2^(Fo^2^)+(0.0221P)^2^] where P=(Fo^2^+2Fc^2^)/3'
_refine_ls_weighting_scheme calc
_refine_ls_wR_factor_gt 0.0701
_refine_ls_wR_factor_ref 0.0745
_reflns_Friedel_coverage 0.000
_reflns_number_gt 3230
_reflns_number_total 4022
_reflns_threshold_expression 'I > 2\s(I)'
_cod_data_source_file d0cc05706a2.cif
_cod_data_source_block fokin96
_cod_depositor_comments
;
The following automatic conversions were performed:

data item '_diffrn_radiation_probe' value 'X-ray' was changed to
'x-ray' in accordance with the
/home/data/users/saulius/crontab/automatic-downloads/rss-feeds/RSC/lib/dictionaries/cif_core.dic
dictionary named 'cif_core.dic' version 2.4.2 last updated on
2011-04-26.

Automatic conversion script
Id: cif_fix_values 7556 2019-12-06 15:28:31Z antanas 

 Adding full bibliography for 7127364--7127365.cif.
;
_cod_database_code 7127364
_shelxl_version_number 2014/6
_shelx_space_group_comment
;
The symmetry employed for this shelxl refinement is uniquely defined
by the following loop, which should always be used as a source of
symmetry information in preference to the above space-group names.
They are only intended as comments.
;
_shelx_estimated_absorpt_t_max 0.780
_shelx_estimated_absorpt_t_min 0.468
_olex2_refinement_description
;
1. Fixed Uiso
 At 1.2 times of:
  All C(H) groups
 At 1.5 times of:
  All C(H,H,H) groups
2.a Aromatic/amide H refined with riding coordinates:
 C8(H8), C9(H9), C10(H10), C13(H13), C14(H14), C16(H16), C17(H17), C18(H18),
 C19(H19), C20(H20)
2.b Idealised Me refined as rotating group:
 C1(H1A,H1B,H1C), C22(H22A,H22B,H22C), C23(H23A,H23B,H23C), C24(H24A,H24B,H24C)
;
_olex2_submission_special_instructions 'No special instructions were received'

loop_
_space_group_symop_operation_xyz
'x, y, z'
'-x+1/2, y+1/2, -z+1/2'
'-x, -y, -z'
'x-1/2, -y-1/2, z-1/2'

loop_
_atom_site_label
_atom_site_type_symbol
_atom_site_fract_x
_atom_site_fract_y
_atom_site_fract_z
_atom_site_U_iso_or_equiv
_atom_site_adp_type
_atom_site_occupancy
_atom_site_site_symmetry_order
_atom_site_calc_flag
_atom_site_refinement_flags_posn
_atom_site_refinement_flags_adp
_atom_site_refinement_flags_occupancy
_atom_site_disorder_assembly
_atom_site_disorder_group
Br1 Br 1.03248(6) 0.07364(2) 0.97815(2) 0.02046(10) Uani 1 1 d . . . . .
Br2 Br 1.03883(6) 0.00413(2) 0.62002(2) 0.02506(11) Uani 1 1 d . . . . .
O1 O 0.9527(4) -0.04645(9) 0.82824(15) 0.0216(5) Uani 1 1 d . . . . .
O2 O 0.5951(4) 0.16358(9) 0.91445(15) 0.0247(5) Uani 1 1 d . . . . .
N1 N 1.3133(5) -0.01812(11) 0.84583(18) 0.0210(6) Uani 1 1 d . . . . .
N2 N 0.8999(5) 0.21787(11) 0.91610(18) 0.0219(6) Uani 1 1 d . . . . .
C1 C 1.3986(6) -0.07307(14) 0.8703(2) 0.0252(8) Uani 1 1 d . . . . .
H1A H 1.4284 -0.0765 0.9361 0.038 Uiso 1 1 calc GR . . . .
H1B H 1.5370 -0.0791 0.8456 0.038 Uiso 1 1 calc GR . . . .
H1C H 1.2879 -0.1006 0.8455 0.038 Uiso 1 1 calc GR . . . .
C2 C 1.0942(6) -0.01050(13) 0.8246(2) 0.0185(7) Uani 1 1 d . . . . .
C3 C 1.0125(5) 0.04642(13) 0.7928(2) 0.0173(7) Uani 1 1 d . . . . .
C4 C 0.9609(5) 0.05793(13) 0.7017(2) 0.0199(7) Uani 1 1 d . . . . .
C5 C 0.8569(5) 0.10638(13) 0.6677(2) 0.0194(7) Uani 1 1 d . . . . .
C6 C 0.8091(5) 0.14621(13) 0.7299(2) 0.0190(7) Uani 1 1 d . . . . .
C7 C 0.7226(6) 0.20219(13) 0.6993(2) 0.0208(8) Uani 1 1 d . . . . .
C8 C 0.8555(6) 0.23610(14) 0.6546(2) 0.0222(8) Uani 1 1 d . . . . .
H8 H 0.9901 0.2221 0.6386 0.027 Uiso 1 1 calc R . . . .
C9 C 0.7935(6) 0.28982(14) 0.6334(2) 0.0277(9) Uani 1 1 d . . . . .
H9 H 0.8834 0.3123 0.6017 0.033 Uiso 1 1 calc R . . . .
C10 C 0.6002(6) 0.31085(15) 0.6584(2) 0.0283(9) Uani 1 1 d . . . . .
H10 H 0.5594 0.3481 0.6459 0.034 Uiso 1 1 calc R . . . .
C11 C 0.9596(5) 0.08606(13) 0.8519(2) 0.0175(7) Uani 1 1 d . . . . .
C12 C 0.8560(5) 0.13516(13) 0.8229(2) 0.0181(7) Uani 1 1 d . . . . .
C13 C 0.4679(6) 0.27745(14) 0.7015(2) 0.0277(8) Uani 1 1 d . . . . .
H13 H 0.3346 0.2918 0.7182 0.033 Uiso 1 1 calc R . . . .
C14 C 0.5255(6) 0.22311(14) 0.7210(2) 0.0234(8) Uani 1 1 d . . . . .
H14 H 0.4299 0.2002 0.7492 0.028 Uiso 1 1 calc R . . . .
C15 C 0.7784(6) 0.11251(13) 0.5683(2) 0.0216(8) Uani 1 1 d . . . . .
C16 C 0.9169(6) 0.13098(14) 0.5093(2) 0.0239(8) Uani 1 1 d . . . . .
H16 H 1.0647 0.1423 0.5319 0.029 Uiso 1 1 calc R . . . .
C17 C 0.8398(6) 0.13291(14) 0.4170(2) 0.0284(9) Uani 1 1 d . . . . .
H17 H 0.9342 0.1460 0.3768 0.034 Uiso 1 1 calc R . . . .
C18 C 0.6262(6) 0.11583(15) 0.3841(2) 0.0306(9) Uani 1 1 d . . . . .
H18 H 0.5740 0.1171 0.3211 0.037 Uiso 1 1 calc R . . . .
C19 C 0.4888(7) 0.09703(15) 0.4418(2) 0.0330(9) Uani 1 1 d . . . . .
H19 H 0.3417 0.0853 0.4187 0.040 Uiso 1 1 calc R . . . .
C20 C 0.5653(6) 0.09507(15) 0.5344(2) 0.0276(8) Uani 1 1 d . . . . .
H20 H 0.4704 0.0817 0.5743 0.033 Uiso 1 1 calc R . . . .
C21 C 0.7745(5) 0.17390(13) 0.8897(2) 0.0191(7) Uani 1 1 d . . . . .
C22 C 1.1149(6) 0.22860(15) 0.8886(2) 0.0283(9) Uani 1 1 d . . . . .
H22A H 1.1778 0.1941 0.8701 0.042 Uiso 1 1 calc GR . . . .
H22B H 1.2161 0.2445 0.9393 0.042 Uiso 1 1 calc GR . . . .
H22C H 1.0960 0.2545 0.8379 0.042 Uiso 1 1 calc GR . . . .
C23 C 0.8093(6) 0.26040(14) 0.9682(2) 0.0295(9) Uani 1 1 d . . . . .
H23A H 0.7631 0.2920 0.9291 0.044 Uiso 1 1 calc GR . . . .
H23B H 0.9235 0.2720 1.0181 0.044 Uiso 1 1 calc GR . . . .
H23C H 0.6802 0.2458 0.9924 0.044 Uiso 1 1 calc GR . . . .
C24 C 1.4779(6) 0.02531(15) 0.8439(3) 0.0315(9) Uani 1 1 d . . . . .
H24A H 1.5572 0.0195 0.7926 0.047 Uiso 1 1 calc GR . . . .
H24B H 1.5845 0.0245 0.9001 0.047 Uiso 1 1 calc GR . . . .
H24C H 1.4026 0.0611 0.8378 0.047 Uiso 1 1 calc GR . . . .

loop_
_atom_site_aniso_label
_atom_site_aniso_U_11
_atom_site_aniso_U_22
_atom_site_aniso_U_33
_atom_site_aniso_U_23
_atom_site_aniso_U_13
_atom_site_aniso_U_12
Br1 0.02436(19) 0.01945(17) 0.01751(17) 0.00066(14) 0.00304(13) 0.00148(15)
Br2 0.0340(2) 0.02080(18) 0.02150(19) -0.00207(15) 0.00783(15) 0.00475(16)
O1 0.0199(13) 0.0179(11) 0.0277(13) 0.0023(11) 0.0057(10) -0.0002(11)
O2 0.0228(14) 0.0257(13) 0.0274(13) -0.0007(11) 0.0098(11) 0.0000(11)
N1 0.0173(16) 0.0188(14) 0.0269(16) 0.0006(13) 0.0034(12) 0.0005(13)
N2 0.0239(16) 0.0204(14) 0.0223(15) -0.0053(13) 0.0063(13) 0.0002(13)
C1 0.0185(18) 0.0259(19) 0.0311(19) -0.0012(17) 0.0033(15) 0.0069(16)
C2 0.0228(19) 0.0188(17) 0.0148(16) -0.0036(15) 0.0059(14) 0.0009(16)
C3 0.0165(18) 0.0151(16) 0.0212(17) 0.0002(15) 0.0052(14) -0.0039(14)
C4 0.0178(18) 0.0178(16) 0.0254(18) -0.0054(16) 0.0073(14) -0.0024(15)
C5 0.0175(18) 0.0200(17) 0.0214(17) 0.0010(15) 0.0054(14) -0.0025(15)
C6 0.0157(17) 0.0174(16) 0.0238(17) 0.0016(15) 0.0030(14) -0.0008(15)
C7 0.027(2) 0.0190(17) 0.0167(17) -0.0001(15) 0.0026(15) 0.0035(15)
C8 0.0232(19) 0.0233(18) 0.0198(17) -0.0004(16) 0.0017(15) 0.0014(16)
C9 0.034(2) 0.0228(18) 0.0269(19) 0.0051(17) 0.0058(17) -0.0018(17)
C10 0.038(2) 0.0183(17) 0.028(2) 0.0037(17) 0.0030(17) 0.0059(17)
C11 0.0156(17) 0.0226(17) 0.0146(16) 0.0042(15) 0.0030(13) -0.0014(14)
C12 0.0144(17) 0.0189(17) 0.0213(17) -0.0002(15) 0.0038(14) -0.0021(14)
C13 0.029(2) 0.0265(19) 0.0275(19) -0.0003(17) 0.0059(16) 0.0084(17)
C14 0.027(2) 0.0227(18) 0.0213(18) 0.0031(16) 0.0049(15) 0.0024(16)
C15 0.027(2) 0.0149(16) 0.0226(17) -0.0021(15) 0.0032(15) 0.0037(15)
C16 0.029(2) 0.0207(18) 0.0242(18) 0.0013(16) 0.0091(16) 0.0033(16)
C17 0.040(2) 0.0232(19) 0.0233(18) 0.0017(17) 0.0076(17) 0.0050(17)
C18 0.043(2) 0.028(2) 0.0188(18) -0.0033(17) -0.0019(17) 0.0107(19)
C19 0.032(2) 0.031(2) 0.034(2) -0.0057(19) -0.0022(18) 0.0041(18)
C20 0.030(2) 0.0273(19) 0.0255(19) 0.0021(17) 0.0042(16) 0.0032(17)
C21 0.0200(19) 0.0209(18) 0.0162(16) 0.0034(15) 0.0024(14) 0.0054(15)
C22 0.028(2) 0.0272(19) 0.030(2) -0.0061(17) 0.0057(17) -0.0022(17)
C23 0.036(2) 0.0247(19) 0.028(2) -0.0054(17) 0.0054(17) 0.0057(18)
C24 0.022(2) 0.0280(19) 0.044(2) 0.0019(19) 0.0065(17) -0.0035(17)

loop_
_atom_type_symbol
_atom_type_description
_atom_type_scat_dispersion_real
_atom_type_scat_dispersion_imag
_atom_type_scat_source
C C 0.0033 0.0016 'International Tables Vol C Tables 4.2.6.8 and 6.1.1.4'
H H 0.0000 0.0000 'International Tables Vol C Tables 4.2.6.8 and 6.1.1.4'
N N 0.0061 0.0033 'International Tables Vol C Tables 4.2.6.8 and 6.1.1.4'
O O 0.0106 0.0060 'International Tables Vol C Tables 4.2.6.8 and 6.1.1.4'
Br Br -0.2901 2.4595 'International Tables Vol C Tables 4.2.6.8 and 6.1.1.4'

loop_
_geom_angle_atom_site_label_1
_geom_angle_atom_site_label_2
_geom_angle_atom_site_label_3
_geom_angle
_geom_angle_site_symmetry_1
_geom_angle_site_symmetry_3
_geom_angle_publ_flag
C2 N1 C1 119.3(3) . . ?
C2 N1 C24 123.9(3) . . ?
C24 N1 C1 116.8(3) . . ?
C21 N2 C22 123.8(3) . . ?
C21 N2 C23 118.8(3) . . ?
C22 N2 C23 117.2(3) . . ?
N1 C1 H1A 109.5 . . ?
N1 C1 H1B 109.5 . . ?
N1 C1 H1C 109.5 . . ?
H1A C1 H1B 109.5 . . ?
H1A C1 H1C 109.5 . . ?
H1B C1 H1C 109.5 . . ?
O1 C2 N1 124.6(3) . . ?
O1 C2 C3 117.6(3) . . ?
N1 C2 C3 117.8(3) . . ?
C4 C3 C2 120.5(3) . . ?
C11 C3 C2 122.0(3) . . ?
C11 C3 C4 117.0(3) . . ?
C3 C4 Br2 117.2(2) . . ?
C3 C4 C5 123.5(3) . . ?
C5 C4 Br2 119.3(2) . . ?
C4 C5 C6 117.9(3) . . ?
C4 C5 C15 120.2(3) . . ?
C6 C5 C15 121.7(3) . . ?
C5 C6 C7 121.3(3) . . ?
C12 C6 C5 119.8(3) . . ?
C12 C6 C7 118.9(3) . . ?
C8 C7 C6 118.7(3) . . ?
C14 C7 C6 122.3(3) . . ?
C14 C7 C8 118.8(3) . . ?
C7 C8 H8 119.6 . . ?
C9 C8 C7 120.7(3) . . ?
C9 C8 H8 119.6 . . ?
C8 C9 H9 120.0 . . ?
C8 C9 C10 119.9(3) . . ?
C10 C9 H9 120.0 . . ?
C9 C10 H10 120.3 . . ?
C13 C10 C9 119.5(3) . . ?
C13 C10 H10 120.3 . . ?
C3 C11 Br1 119.2(2) . . ?
C3 C11 C12 122.6(3) . . ?
C12 C11 Br1 118.2(2) . . ?
C6 C12 C21 120.1(3) . . ?
C11 C12 C6 119.2(3) . . ?
C11 C12 C21 120.4(3) . . ?
C10 C13 H13 119.5 . . ?
C10 C13 C14 121.1(3) . . ?
C14 C13 H13 119.5 . . ?
C7 C14 C13 120.0(3) . . ?
C7 C14 H14 120.0 . . ?
C13 C14 H14 120.0 . . ?
C16 C15 C5 122.4(3) . . ?
C20 C15 C5 118.0(3) . . ?
C20 C15 C16 119.4(3) . . ?
C15 C16 H16 119.9 . . ?
C15 C16 C17 120.1(3) . . ?
C17 C16 H16 119.9 . . ?
C16 C17 H17 120.0 . . ?
C18 C17 C16 119.9(3) . . ?
C18 C17 H17 120.0 . . ?
C17 C18 H18 119.8 . . ?
C19 C18 C17 120.4(3) . . ?
C19 C18 H18 119.8 . . ?
C18 C19 H19 120.1 . . ?
C18 C19 C20 119.9(4) . . ?
C20 C19 H19 120.1 . . ?
C15 C20 C19 120.2(3) . . ?
C15 C20 H20 119.9 . . ?
C19 C20 H20 119.9 . . ?
O2 C21 N2 124.4(3) . . ?
O2 C21 C12 118.0(3) . . ?
N2 C21 C12 117.6(3) . . ?
N2 C22 H22A 109.5 . . ?
N2 C22 H22B 109.5 . . ?
N2 C22 H22C 109.5 . . ?
H22A C22 H22B 109.5 . . ?
H22A C22 H22C 109.5 . . ?
H22B C22 H22C 109.5 . . ?
N2 C23 H23A 109.5 . . ?
N2 C23 H23B 109.5 . . ?
N2 C23 H23C 109.5 . . ?
H23A C23 H23B 109.5 . . ?
H23A C23 H23C 109.5 . . ?
H23B C23 H23C 109.5 . . ?
N1 C24 H24A 109.5 . . ?
N1 C24 H24B 109.5 . . ?
N1 C24 H24C 109.5 . . ?
H24A C24 H24B 109.5 . . ?
H24A C24 H24C 109.5 . . ?
H24B C24 H24C 109.5 . . ?

loop_
_geom_bond_atom_site_label_1
_geom_bond_atom_site_label_2
_geom_bond_distance
_geom_bond_site_symmetry_2
_geom_bond_publ_flag
Br1 C11 1.901(3) . ?
Br2 C4 1.901(3) . ?
O1 C2 1.232(4) . ?
O2 C21 1.230(4) . ?
N1 C1 1.459(4) . ?
N1 C2 1.332(4) . ?
N1 C24 1.457(4) . ?
N2 C21 1.336(4) . ?
N2 C22 1.453(4) . ?
N2 C23 1.454(4) . ?
C1 H1A 0.9800 . ?
C1 H1B 0.9800 . ?
C1 H1C 0.9800 . ?
C2 C3 1.521(4) . ?
C3 C4 1.382(4) . ?
C3 C11 1.381(4) . ?
C4 C5 1.395(5) . ?
C5 C6 1.405(5) . ?
C5 C15 1.501(4) . ?
C6 C7 1.504(4) . ?
C6 C12 1.405(4) . ?
C7 C8 1.396(5) . ?
C7 C14 1.385(5) . ?
C8 H8 0.9500 . ?
C8 C9 1.382(5) . ?
C9 H9 0.9500 . ?
C9 C10 1.385(5) . ?
C10 H10 0.9500 . ?
C10 C13 1.372(5) . ?
C11 C12 1.387(4) . ?
C12 C21 1.513(4) . ?
C13 H13 0.9500 . ?
C13 C14 1.386(5) . ?
C14 H14 0.9500 . ?
C15 C16 1.387(5) . ?
C15 C20 1.382(5) . ?
C16 H16 0.9500 . ?
C16 C17 1.391(5) . ?
C17 H17 0.9500 . ?
C17 C18 1.378(5) . ?
C18 H18 0.9500 . ?
C18 C19 1.370(5) . ?
C19 H19 0.9500 . ?
C19 C20 1.396(5) . ?
C20 H20 0.9500 . ?
C22 H22A 0.9800 . ?
C22 H22B 0.9800 . ?
C22 H22C 0.9800 . ?
C23 H23A 0.9800 . ?
C23 H23B 0.9800 . ?
C23 H23C 0.9800 . ?
C24 H24A 0.9800 . ?
C24 H24B 0.9800 . ?
C24 H24C 0.9800 . ?

loop_
_geom_torsion_atom_site_label_1
_geom_torsion_atom_site_label_2
_geom_torsion_atom_site_label_3
_geom_torsion_atom_site_label_4
_geom_torsion
_geom_torsion_site_symmetry_1
_geom_torsion_site_symmetry_2
_geom_torsion_site_symmetry_3
_geom_torsion_site_symmetry_4
_geom_torsion_publ_flag
Br1 C11 C12 C6 177.3(2) . . . . ?
Br1 C11 C12 C21 -8.4(4) . . . . ?
Br2 C4 C5 C6 -177.6(2) . . . . ?
Br2 C4 C5 C15 8.6(4) . . . . ?
O1 C2 C3 C4 -82.4(4) . . . . ?
O1 C2 C3 C11 89.1(4) . . . . ?
N1 C2 C3 C4 97.0(4) . . . . ?
N1 C2 C3 C11 -91.5(4) . . . . ?
C1 N1 C2 O1 3.8(5) . . . . ?
C1 N1 C2 C3 -175.5(3) . . . . ?
C2 C3 C4 Br2 -9.3(4) . . . . ?
C2 C3 C4 C5 170.9(3) . . . . ?
C2 C3 C11 Br1 9.7(4) . . . . ?
C2 C3 C11 C12 -170.7(3) . . . . ?
C3 C4 C5 C6 2.2(5) . . . . ?
C3 C4 C5 C15 -171.6(3) . . . . ?
C3 C11 C12 C6 -2.3(5) . . . . ?
C3 C11 C12 C21 172.0(3) . . . . ?
C4 C3 C11 Br1 -178.5(2) . . . . ?
C4 C3 C11 C12 1.1(5) . . . . ?
C4 C5 C6 C7 172.6(3) . . . . ?
C4 C5 C6 C12 -3.3(5) . . . . ?
C4 C5 C15 C16 -86.2(4) . . . . ?
C4 C5 C15 C20 88.8(4) . . . . ?
C5 C6 C7 C8 -61.7(4) . . . . ?
C5 C6 C7 C14 124.2(4) . . . . ?
C5 C6 C12 C11 3.4(5) . . . . ?
C5 C6 C12 C21 -170.9(3) . . . . ?
C5 C15 C16 C17 176.3(3) . . . . ?
C5 C15 C20 C19 -176.4(3) . . . . ?
C6 C5 C15 C16 100.2(4) . . . . ?
C6 C5 C15 C20 -84.7(4) . . . . ?
C6 C7 C8 C9 -173.4(3) . . . . ?
C6 C7 C14 C13 171.5(3) . . . . ?
C6 C12 C21 O2 93.8(4) . . . . ?
C6 C12 C21 N2 -84.5(4) . . . . ?
C7 C6 C12 C11 -172.6(3) . . . . ?
C7 C6 C12 C21 13.1(5) . . . . ?
C7 C8 C9 C10 1.5(5) . . . . ?
C8 C7 C14 C13 -2.5(5) . . . . ?
C8 C9 C10 C13 -2.2(5) . . . . ?
C9 C10 C13 C14 0.5(6) . . . . ?
C10 C13 C14 C7 1.9(5) . . . . ?
C11 C3 C4 Br2 178.7(2) . . . . ?
C11 C3 C4 C5 -1.0(5) . . . . ?
C11 C12 C21 O2 -80.4(4) . . . . ?
C11 C12 C21 N2 101.3(4) . . . . ?
C12 C6 C7 C8 114.2(4) . . . . ?
C12 C6 C7 C14 -59.9(5) . . . . ?
C14 C7 C8 C9 0.9(5) . . . . ?
C15 C5 C6 C7 -13.7(5) . . . . ?
C15 C5 C6 C12 170.4(3) . . . . ?
C15 C16 C17 C18 -0.8(5) . . . . ?
C16 C15 C20 C19 -1.2(5) . . . . ?
C16 C17 C18 C19 0.1(6) . . . . ?
C17 C18 C19 C20 -0.1(6) . . . . ?
C18 C19 C20 C15 0.6(6) . . . . ?
C20 C15 C16 C17 1.3(5) . . . . ?
C22 N2 C21 O2 177.9(3) . . . . ?
C22 N2 C21 C12 -3.9(5) . . . . ?
C23 N2 C21 O2 -8.2(5) . . . . ?
C23 N2 C21 C12 169.9(3) . . . . ?
C24 N1 C2 O1 -178.0(3) . . . . ?
C24 N1 C2 C3 2.7(5) . . . . ?
